data_1501684
loop_
_publ_author_name
'Yisgedu, Teshome B.'
'Chen, Xuenian'
'Lingam, Hima K.'
'Huang, Zhenguo'
'Highley, Aaron'
'Maharrey, Sean'
'Behrens, Richard'
'Shore, Sheldon G.'
'Zhao, Ji-Cheng'

_publ_section_title
;
 Synthesis, Structural Characterization, and Thermal Decomposition Study
 of Mg(H2O)6B10H10&#x00B7;4H2O
;
_journal_issue 23
_journal_name_full 'The Journal of Physical Chemistry C'
_journal_page_first 11793
_journal_paper_doi 10.1021/jp200541k
_journal_volume 115
_journal_year 2011
_chemical_formula_moiety 'B10 H10, H12 Mg O6, 4(H2 O)'
_chemical_formula_sum 'B10 H30 Mg O10'
_chemical_formula_weight 322.65
_chemical_name_systematic
; 
 ? 
;
_space_group_IT_number 15
_symmetry_cell_setting monoclinic
_symmetry_space_group_name_Hall '-C 2yc'
_symmetry_space_group_name_H-M 'C 1 2/c 1'
_atom_sites_solution_hydrogens geom
_atom_sites_solution_primary direct
_atom_sites_solution_secondary difmap
_audit_creation_method SHELXL-97
_cell_angle_alpha 90.00
_cell_angle_beta 92.46(3)
_cell_angle_gamma 90.00
_cell_formula_units_Z 8
_cell_length_a 14.220(3)
_cell_length_b 16.974(3)
_cell_length_c 15.099(3)
_cell_measurement_reflns_used 4175
_cell_measurement_temperature 150(2)
_cell_measurement_theta_max 27.48
_cell_measurement_theta_min 2.27
_cell_volume 3641.1(12)
_computing_structure_refinement 'SHELXL-97 (Sheldrick, 1997)'
_computing_structure_solution 'SHELXS-97 (Sheldrick, 1990)'
_diffrn_ambient_temperature 150(2)
_diffrn_measured_fraction_theta_full 0.999
_diffrn_measured_fraction_theta_max 0.999
_diffrn_measurement_device_type 'Nonius Kappa CCD'
_diffrn_measurement_method 'Phi and Omega scans'
_diffrn_radiation_monochromator graphite
_diffrn_radiation_source 'fine-focus sealed tube'
_diffrn_radiation_type MoK\a
_diffrn_radiation_wavelength 0.71073
_diffrn_reflns_av_R_equivalents 0.0196
_diffrn_reflns_av_sigmaI/netI 0.0325
_diffrn_reflns_limit_h_max 18
_diffrn_reflns_limit_h_min -18
_diffrn_reflns_limit_k_max 21
_diffrn_reflns_limit_k_min -21
_diffrn_reflns_limit_l_max 19
_diffrn_reflns_limit_l_min -19
_diffrn_reflns_number 8124
_diffrn_reflns_theta_full 27.48
_diffrn_reflns_theta_max 27.48
_diffrn_reflns_theta_min 2.27
_exptl_absorpt_coefficient_mu 0.126
_exptl_absorpt_correction_T_max 0.9764
_exptl_absorpt_correction_T_min 0.9619
_exptl_absorpt_correction_type multi-scan
_exptl_absorpt_process_details 'HKL scalepack (Otwinowski & Minor, 1997)'
_exptl_crystal_colour colorless
_exptl_crystal_density_diffrn 1.177
_exptl_crystal_density_method 'not measured'
_exptl_crystal_description block
_exptl_crystal_F_000 1376
_exptl_crystal_size_max 0.31
_exptl_crystal_size_mid 0.23
_exptl_crystal_size_min 0.19
_refine_diff_density_max 0.197
_refine_diff_density_min -0.219
_refine_diff_density_rms 0.037
_refine_ls_extinction_method none
_refine_ls_goodness_of_fit_ref 1.029
_refine_ls_hydrogen_treatment mixed
_refine_ls_matrix_type full
_refine_ls_number_parameters 314
_refine_ls_number_reflns 4175
_refine_ls_number_restraints 0
_refine_ls_restrained_S_all 1.029
_refine_ls_R_factor_all 0.0451
_refine_ls_R_factor_gt 0.0287
_refine_ls_shift/su_max 0.001
_refine_ls_shift/su_mean 0.000
_refine_ls_structure_factor_coef Fsqd
_refine_ls_weighting_details 'calc w=1/[\s^2^(Fo^2^)+(0.0433P)^2^+0.1063P] where P=(Fo^2^+2Fc^2^)/3'
_refine_ls_weighting_scheme calc
_refine_ls_wR_factor_gt 0.0715
_refine_ls_wR_factor_ref 0.0775
_reflns_number_gt 3235
_reflns_number_total 4175
_reflns_threshold_expression >2sigma(I)
_cod_data_source_file jp200541k_si_002.cif
_cod_data_source_block c
_cod_depositor_comments 'Adding full bibliography for 1501684.cif.'
_cod_original_cell_volume 3641.1(13)
_cod_original_sg_symbol_H-M 'C 2/c'
_cod_database_code 1501684

loop_
_symmetry_equiv_pos_as_xyz
'x, y, z'
'-x, y, -z+1/2'
'x+1/2, y+1/2, z'
'-x+1/2, y+1/2, -z+1/2'
'-x, -y, -z'
'x, -y, z-1/2'
'-x+1/2, -y+1/2, -z'
'x+1/2, -y+1/2, z-1/2'

loop_
_atom_site_label
_atom_site_type_symbol
_atom_site_fract_x
_atom_site_fract_y
_atom_site_fract_z
_atom_site_U_iso_or_equiv
_atom_site_adp_type
_atom_site_occupancy
_atom_site_symmetry_multiplicity
_atom_site_calc_flag
_atom_site_refinement_flags
Mg1 Mg 0.0000 0.0000 0.0000 0.01802(12) Uani 1 2 d S
Mg2 Mg 0.5000 0.0000 0.0000 0.01823(13) Uani 1 2 d S
O3 O 0.06087(7) -0.05360(5) -0.10227(6) 0.0297(2) Uani 1 1 d .
O2 O 0.02060(6) 0.10836(5) -0.05742(7) 0.0268(2) Uani 1 1 d .
O1 O -0.12893(6) -0.01129(5) -0.06578(6) 0.0284(2) Uani 1 1 d .
O2W O 0.25145(5) 0.45253(6) 0.63384(6) 0.02489(19) Uani 1 1 d .
O1W O 0.5000 0.11121(7) 0.2500 0.0279(3) Uani 1 2 d S
O5 O 0.44570(7) 0.10950(5) 0.02366(5) 0.02490(19) Uani 1 1 d .
O6 O 0.52547(6) -0.01195(5) 0.13439(5) 0.02399(19) Uani 1 1 d .
O4 O 0.37026(6) -0.04960(5) 0.01202(6) 0.02655(19) Uani 1 1 d .
B8 B 0.18675(9) 0.25691(7) 0.20588(8) 0.0225(3) Uani 1 1 d .
B5 B 0.32711(8) 0.36963(7) 0.25545(8) 0.0220(3) Uani 1 1 d .
B3 B 0.15731(8) 0.32637(7) 0.29194(8) 0.0219(3) Uani 1 1 d .
B9 B 0.30647(8) 0.28693(7) 0.18097(8) 0.0188(2) Uani 1 1 d .
B6 B 0.34562(9) 0.26998(8) 0.29576(8) 0.0237(3) Uani 1 1 d .
B4 B 0.21458(9) 0.35989(7) 0.19226(8) 0.0217(3) Uani 1 1 d .
B7 B 0.22542(9) 0.23958(7) 0.32192(8) 0.0243(3) Uani 1 1 d .
B1 B 0.22461(9) 0.40906(7) 0.29017(8) 0.0212(3) Uani 1 1 d .
B10 B 0.28309(9) 0.20205(7) 0.23528(8) 0.0224(3) Uani 1 1 d .
B2 B 0.26980(8) 0.33568(7) 0.35543(8) 0.0211(3) Uani 1 1 d .
O3W O 0.44688(6) 0.75291(5) 0.00592(7) 0.0294(2) Uani 1 1 d .
O5W O 0.5000 0.35713(8) 0.7500 0.0303(3) Uani 1 2 d S
O4W O 0.24903(6) 0.13612(5) 0.03344(6) 0.02535(19) Uani 1 1 d .
H9 H 0.3441(7) 0.2832(7) 0.1188(7) 0.022(3) Uiso 1 1 d .
H4 H 0.1855(8) 0.3901(7) 0.1321(8) 0.031(3) Uiso 1 1 d .
H6 H 0.4145(8) 0.2558(6) 0.3253(8) 0.034(3) Uiso 1 1 d .
H3 H 0.0838(8) 0.3296(6) 0.3133(7) 0.029(3) Uiso 1 1 d .
H2 H 0.2865(8) 0.3434(7) 0.4259(8) 0.030(3) Uiso 1 1 d .
H1 H 0.2085(8) 0.4690(8) 0.3063(8) 0.038(3) Uiso 1 1 d .
H7 H 0.2009(8) 0.2019(7) 0.3750(8) 0.036(3) Uiso 1 1 d .
H10 H 0.3006(8) 0.1388(7) 0.2168(8) 0.037(3) Uiso 1 1 d .
H5 H 0.3888(8) 0.4078(7) 0.2456(8) 0.033(3) Uiso 1 1 d .
H8 H 0.1292(8) 0.2313(7) 0.1646(8) 0.031(3) Uiso 1 1 d .
H5B H 0.3932(10) 0.1188(8) 0.0254(10) 0.039(4) Uiso 1 1 d .
H6A H 0.5222(10) 0.0251(8) 0.1666(10) 0.041(4) Uiso 1 1 d .
H4A H 0.3276(11) -0.0523(8) -0.0279(11) 0.051(5) Uiso 1 1 d .
H1A H -0.1640(10) -0.0454(9) -0.0605(10) 0.050(5) Uiso 1 1 d .
H2B H -0.0005(10) 0.1467(9) -0.0385(10) 0.042(5) Uiso 1 1 d .
H3B H 0.0378(10) -0.0745(8) -0.1413(10) 0.038(4) Uiso 1 1 d .
H3A H 0.1125(10) -0.0512(8) -0.1096(10) 0.041(4) Uiso 1 1 d .
H1B H -0.1517(10) 0.0194(9) -0.1011(10) 0.044(4) Uiso 1 1 d .
H4B H 0.3524(11) -0.0666(9) 0.0559(12) 0.055(5) Uiso 1 1 d .
H6B H 0.5560(10) -0.0429(8) 0.1594(10) 0.048(5) Uiso 1 1 d .
H5A H 0.4749(10) 0.1446(9) 0.0120(10) 0.043(5) Uiso 1 1 d .
H2A H 0.0328(10) 0.1155(9) -0.1037(11) 0.047(5) Uiso 1 1 d .
H4WB H 0.2396(10) 0.1671(9) 0.0748(11) 0.048(4) Uiso 1 1 d .
H4WA H 0.2272(10) 0.1558(9) -0.0090(12) 0.055(5) Uiso 1 1 d .
H1WA H 0.4583(10) 0.1376(9) 0.2436(12) 0.061(5) Uiso 1 1 d .
H3WA H 0.4258(12) 0.7514(9) 0.0529(13) 0.063(6) Uiso 1 1 d .
H3WB H 0.4050(12) 0.7555(10) -0.0259(13) 0.069(7) Uiso 1 1 d .
H5WA H 0.4632(11) 0.3312(9) 0.7637(12) 0.065(6) Uiso 1 1 d .
H2WA H 0.2391(10) 0.4888(10) 0.6636(11) 0.049(5) Uiso 1 1 d .
H2WB H 0.2453(10) 0.4188(10) 0.6652(11) 0.046(5) Uiso 1 1 d .

loop_
_atom_site_aniso_label
_atom_site_aniso_U_11
_atom_site_aniso_U_22
_atom_site_aniso_U_33
_atom_site_aniso_U_23
_atom_site_aniso_U_13
_atom_site_aniso_U_12
Mg1 0.0170(2) 0.0152(2) 0.0219(3) 0.00210(19) 0.0013(2) 0.00012(18)
Mg2 0.0188(2) 0.0182(3) 0.0179(3) -0.00049(19) 0.0030(2) -0.00218(19)
O3 0.0207(5) 0.0377(5) 0.0311(5) -0.0116(4) 0.0043(4) -0.0027(4)
O2 0.0332(5) 0.0187(4) 0.0291(5) 0.0065(4) 0.0068(4) 0.0005(3)
O1 0.0227(4) 0.0236(4) 0.0382(5) 0.0107(4) -0.0080(4) -0.0039(4)
O2W 0.0276(4) 0.0197(4) 0.0276(5) 0.0013(4) 0.0043(3) 0.0028(3)
O1W 0.0317(7) 0.0223(6) 0.0297(7) 0.000 0.0022(6) 0.000
O5 0.0222(4) 0.0197(4) 0.0330(5) -0.0016(3) 0.0037(4) -0.0013(4)
O6 0.0301(4) 0.0228(4) 0.0191(4) 0.0000(4) 0.0015(3) 0.0030(4)
O4 0.0236(4) 0.0341(5) 0.0221(5) 0.0039(4) 0.0030(4) -0.0089(3)
B8 0.0241(6) 0.0222(6) 0.0216(6) -0.0047(5) 0.0043(5) -0.0046(5)
B5 0.0234(6) 0.0199(6) 0.0230(6) -0.0039(5) 0.0037(5) -0.0034(5)
B3 0.0229(6) 0.0233(6) 0.0198(6) -0.0035(5) 0.0040(5) 0.0003(5)
B9 0.0216(6) 0.0188(6) 0.0163(6) -0.0015(5) 0.0034(5) -0.0014(5)
B6 0.0260(6) 0.0254(6) 0.0195(6) -0.0035(5) -0.0004(5) 0.0076(5)
B4 0.0278(6) 0.0198(6) 0.0176(6) 0.0001(5) 0.0009(5) 0.0037(5)
B7 0.0358(7) 0.0173(6) 0.0205(6) 0.0002(5) 0.0089(5) -0.0013(5)
B1 0.0281(6) 0.0166(6) 0.0189(6) -0.0017(5) 0.0031(5) 0.0032(5)
B10 0.0329(6) 0.0160(6) 0.0187(6) -0.0008(5) 0.0061(5) 0.0016(5)
B2 0.0259(6) 0.0200(6) 0.0173(6) -0.0033(5) 0.0012(5) 0.0024(5)
O3W 0.0346(5) 0.0263(5) 0.0276(5) -0.0003(4) 0.0036(4) -0.0052(4)
O5W 0.0247(6) 0.0319(7) 0.0344(7) 0.000 0.0005(6) 0.000
O4W 0.0285(4) 0.0277(4) 0.0199(4) -0.0039(4) 0.0017(4) -0.0019(3)

loop_
_atom_type_symbol
_atom_type_description
_atom_type_scat_dispersion_real
_atom_type_scat_dispersion_imag
_atom_type_scat_source
B B 0.0013 0.0007 'International Tables Vol C Tables 4.2.6.8 and 6.1.1.4'
H H 0.0000 0.0000 'International Tables Vol C Tables 4.2.6.8 and 6.1.1.4'
O O 0.0106 0.0060 'International Tables Vol C Tables 4.2.6.8 and 6.1.1.4'
Mg Mg 0.0486 0.0363 'International Tables Vol C Tables 4.2.6.8 and 6.1.1.4'

loop_
_geom_angle_atom_site_label_1
_geom_angle_atom_site_label_2
_geom_angle_atom_site_label_3
_geom_angle
_geom_angle_site_symmetry_1
_geom_angle_site_symmetry_3
O3 Mg1 O3 180.00(5) . 5
O3 Mg1 O1 90.50(4) . 5
O3 Mg1 O1 89.50(4) 5 5
O3 Mg1 O1 89.50(4) . .
O3 Mg1 O1 90.50(4) 5 .
O1 Mg1 O1 180.00(5) 5 .
O3 Mg1 O2 90.40(4) . .
O3 Mg1 O2 89.60(4) 5 .
O1 Mg1 O2 88.86(4) 5 .
O1 Mg1 O2 91.14(4) . .
O3 Mg1 O2 89.60(4) . 5
O3 Mg1 O2 90.40(4) 5 5
O1 Mg1 O2 91.14(4) 5 5
O1 Mg1 O2 88.86(4) . 5
O2 Mg1 O2 180.00(7) . 5
O4 Mg2 O4 180.00(4) 5_655 .
O4 Mg2 O5 90.57(4) 5_655 5_655
O4 Mg2 O5 89.43(4) . 5_655
O4 Mg2 O5 89.43(4) 5_655 .
O4 Mg2 O5 90.57(4) . .
O5 Mg2 O5 180.00(5) 5_655 .
O4 Mg2 O6 89.61(4) 5_655 5_655
O4 Mg2 O6 90.39(4) . 5_655
O5 Mg2 O6 88.23(4) 5_655 5_655
O5 Mg2 O6 91.77(4) . 5_655
O4 Mg2 O6 90.39(4) 5_655 .
O4 Mg2 O6 89.61(4) . .
O5 Mg2 O6 91.77(4) 5_655 .
O5 Mg2 O6 88.23(4) . .
O6 Mg2 O6 180.000(9) 5_655 .
B10 B8 B4 112.45(9) . .
B10 B8 B3 112.12(9) . .
B4 B8 B3 60.77(7) . .
B10 B8 B9 57.33(7) . .
B4 B8 B9 59.81(7) . .
B3 B8 B9 102.19(8) . .
B10 B8 B7 57.21(7) . .
B4 B8 B7 101.85(8) . .
B3 B8 B7 59.37(7) . .
B9 B8 B7 89.86(8) . .
B1 B5 B6 112.11(9) . .
B1 B5 B9 112.10(9) . .
B6 B5 B9 60.23(7) . .
B1 B5 B4 57.17(7) . .
B6 B5 B4 101.61(8) . .
B9 B5 B4 59.59(7) . .
B1 B5 B2 57.06(7) . .
B6 B5 B2 59.67(7) . .
B9 B5 B2 101.58(8) . .
B4 B5 B2 89.50(8) . .
B1 B3 B7 112.37(9) . .
B1 B3 B8 112.18(9) . .
B7 B3 B8 60.88(7) . .
B1 B3 B4 57.33(7) . .
B7 B3 B4 101.90(8) . .
B8 B3 B4 59.32(7) . .
B1 B3 B2 57.22(7) . .
B7 B3 B2 59.64(7) . .
B8 B3 B2 101.94(8) . .
B4 B3 B2 89.66(8) . .
B10 B9 B4 112.17(9) . .
B10 B9 B5 112.77(9) . .
B4 B9 B5 60.75(7) . .
B10 B9 B6 57.60(7) . .
B4 B9 B6 102.15(8) . .
B5 B9 B6 59.84(7) . .
B10 B9 B8 57.43(7) . .
B4 B9 B8 59.40(7) . .
B5 B9 B8 102.41(8) . .
B6 B9 B8 90.54(8) . .
B10 B6 B5 112.82(9) . .
B10 B6 B2 112.04(9) . .
B5 B6 B2 60.86(7) . .
B10 B6 B9 57.57(7) . .
B5 B6 B9 59.93(7) . .
B2 B6 B9 102.20(8) . .
B10 B6 B7 57.09(7) . .
B5 B6 B7 102.15(8) . .
B2 B6 B7 59.36(7) . .
B9 B6 B7 89.99(8) . .
B1 B4 B8 112.78(9) . .
B1 B4 B9 112.56(9) . .
B8 B4 B9 60.79(7) . .
B1 B4 B3 57.40(7) . .
B8 B4 B3 59.91(7) . .
B9 B4 B3 102.27(8) . .
B1 B4 B5 57.62(7) . .
B8 B4 B5 102.62(8) . .
B9 B4 B5 59.65(7) . .
B3 B4 B5 90.53(8) . .
B10 B7 B3 112.57(9) . .
B10 B7 B2 112.26(9) . .
B3 B7 B2 60.89(7) . .
B10 B7 B8 57.31(7) . .
B3 B7 B8 59.75(7) . .
B2 B7 B8 102.03(8) . .
B10 B7 B6 57.12(7) . .
B3 B7 B6 102.10(8) . .
B2 B7 B6 59.57(7) . .
B8 B7 B6 89.60(8) . .
B2 B1 B4 99.22(9) . .
B2 B1 B3 65.43(7) . .
B4 B1 B3 65.27(7) . .
B2 B1 B5 65.39(7) . .
B4 B1 B5 65.21(8) . .
B3 B1 B5 99.78(8) . .
B9 B10 B7 99.48(8) . .
B9 B10 B6 64.83(7) . .
B7 B10 B6 65.79(7) . .
B9 B10 B8 65.24(7) . .
B7 B10 B8 65.48(8) . .
B6 B10 B8 99.55(9) . .
B1 B2 B7 112.31(9) . .
B1 B2 B6 112.36(9) . .
B7 B2 B6 61.07(7) . .
B1 B2 B3 57.35(7) . .
B7 B2 B3 59.46(7) . .
B6 B2 B3 102.15(8) . .
B1 B2 B5 57.55(7) . .
B7 B2 B5 102.37(8) . .
B6 B2 B5 59.46(7) . .
B3 B2 B5 90.30(8) . .

loop_
_geom_bond_atom_site_label_1
_geom_bond_atom_site_label_2
_geom_bond_distance
_geom_bond_site_symmetry_2
Mg1 O3 2.0190(10) .
Mg1 O3 2.0190(10) 5
Mg1 O1 2.0561(10) 5
Mg1 O1 2.0561(10) .
Mg1 O2 2.0597(9) .
Mg1 O2 2.0597(9) 5
Mg2 O4 2.0430(8) 5_655
Mg2 O4 2.0430(8) .
Mg2 O5 2.0500(8) 5_655
Mg2 O5 2.0500(8) .
Mg2 O6 2.0558(9) 5_655
Mg2 O6 2.0558(9) .
B8 B10 1.6997(18) .
B8 B4 1.8060(17) .
B8 B3 1.8168(17) .
B8 B9 1.8314(17) .
B8 B7 1.8374(18) .
B5 B1 1.7067(17) .
B5 B6 1.8131(18) .
B5 B9 1.8147(17) .
B5 B4 1.8348(18) .
B5 B2 1.8386(17) .
B3 B1 1.6996(18) .
B3 B7 1.8098(17) .
B3 B4 1.8324(18) .
B3 B2 1.8359(17) .
B9 B10 1.6977(17) .
B9 B4 1.8136(17) .
B9 B6 1.8203(18) .
B6 B10 1.6983(18) .
B6 B2 1.8170(17) .
B6 B7 1.8444(18) .
B4 B1 1.6982(17) .
B7 B10 1.6977(17) .
B7 B2 1.8132(17) .
B1 B2 1.6973(17) .

loop_
_geom_hbond_atom_site_label_D
_geom_hbond_atom_site_label_H
_geom_hbond_atom_site_label_A
_geom_hbond_distance_DH
_geom_hbond_distance_HA
_geom_hbond_distance_DA
_geom_hbond_angle_DHA
_geom_hbond_site_symmetry_A
O5 H5B O4W 0.765(14) 2.080(14) 2.8429(13) 176.0(14) .
O6 H6A O1W 0.798(15) 1.964(15) 2.7574(13) 173.3(14) .
O4 H4A O2W 0.837(17) 1.917(17) 2.7421(15) 168.1(14) 4_545
O1 H1A O4W 0.770(16) 2.011(16) 2.7778(13) 173.8(16) 5
O2 H2B O3W 0.777(15) 2.074(16) 2.8497(14) 176.5(15) 3_445
O3 H3B O5W 0.751(15) 2.063(15) 2.8026(13) 168.5(14) 3_444
O3 H3A O2W 0.748(14) 1.985(15) 2.7331(13) 177.5(16) 4_545
